data_4077378
loop_
_publ_author_name
'Klei, Steven R.'
'Tilley, T. Don'
'Bergman, Robert G.'

_publ_section_title
;
 An Observable Silene/Silylene Rearrangement in a Cationic Iridium Complex
;
_journal_issue 15
_journal_name_full Organometallics
_journal_page_first 3220
_journal_paper_doi 10.1021/om010435a
_journal_volume 20
_journal_year 2001
_chemical_formula_sum 'C87 H80 B2 Cl4 F40 Ir2 P2 Si2'
_chemical_formula_weight 2551.52
_space_group_IT_number 2
_symmetry_cell_setting triclinic
_symmetry_Int_Tables_number 2
_symmetry_space_group_name_Hall '-P 1'
_symmetry_space_group_name_H-M 'P -1'
_audit_creation_date 'Thu May 24 14:45:41 2001'
_audit_creation_method 'by teXsan'
_cell_angle_alpha 110.337(1)
_cell_angle_beta 91.310(1)
_cell_angle_gamma 100.383(1)
_cell_formula_units_Z 2
_cell_length_a 13.9503(7)
_cell_length_b 17.4048(9)
_cell_length_c 22.577(1)
_cell_measurement_reflns_used 4940
_cell_measurement_temperature 171.2
_cell_measurement_theta_max 22.5
_cell_measurement_theta_min 1.5
_cell_volume 5034.1(4)
_computing_cell_refinement 'Bruker SAINT v5.04'
_computing_data_collection 'Bruker SMART v5.0'
_computing_data_reduction 'Bruker SAINT v5.04'
_computing_publication_material teXsan
_computing_structure_refinement teXsan
_computing_structure_solution 'DIRDIF92 (PATTY)'
_diffrn_measured_fraction_theta_full 0.9838
_diffrn_measured_fraction_theta_max 0.9838
_diffrn_radiation_type 'Mo K\a'
_diffrn_radiation_wavelength 0.7107
_diffrn_reflns_av_R_equivalents 0.069
_diffrn_reflns_limit_h_max 15
_diffrn_reflns_limit_h_min 0
_diffrn_reflns_limit_k_max 19
_diffrn_reflns_limit_k_min -19
_diffrn_reflns_limit_l_max 24
_diffrn_reflns_limit_l_min -25
_diffrn_reflns_number 14242
_diffrn_reflns_theta_full 23.27
_diffrn_reflns_theta_max 23.27
_exptl_absorpt_coefficient_mu 7.238
_exptl_absorpt_correction_type none
_exptl_crystal_colour White
_exptl_crystal_density_diffrn 1.683
_exptl_crystal_density_method 'not measured'
_exptl_crystal_description massy
_exptl_crystal_size_max 0.170
_exptl_crystal_size_mid 0.150
_exptl_crystal_size_min 0.110
_refine_diff_density_max 2.22
_refine_diff_density_min -1.25
_refine_ls_extinction_method none
_refine_ls_goodness_of_fit_ref 2.160
_refine_ls_hydrogen_treatment noref
_refine_ls_number_parameters 847
_refine_ls_number_reflns 6302
_refine_ls_R_factor_gt 0.0711
_refine_ls_shift/su_max 0.0708
_refine_ls_structure_factor_coef F
_refine_ls_weighting_details 'w = 1/[\s^2^(Fo) + 0.00022|Fo|^2^]'
_refine_ls_weighting_scheme calc
_refine_ls_wR_factor_ref 0.0718
_reflns_number_gt 6302
_reflns_number_total 14242
_reflns_threshold_expression F^2^>3.0\s(F^2^)
_cod_data_source_file om010435a.cif
_cod_data_source_block Steven_Klei's_Si_C_bonded_
_cod_original_cell_volume 5034.2(5)
_cod_original_sg_symbol_H-M 'P -1       '
_cod_original_formula_sum 'C87 H80 B2 Cl4 F40 Ir2 P2 Si2 '
_cod_database_code 4077378

loop_
_symmetry_equiv_pos_as_xyz
x,y,z
-x,-y,-z

loop_
_atom_site_label
_atom_site_type_symbol
_atom_site_fract_x
_atom_site_fract_y
_atom_site_fract_z
_atom_site_U_iso_or_equiv
_atom_site_adp_type
_atom_site_occupancy
_atom_site_calc_flag
_atom_site_refinement_flags
Ir1 Ir 0.71251(7) 0.27182(6) 0.40310(5) 0.0531(4) Uani 1.00 d .
Ir2 Ir 0.19778(7) 0.22777(6) -0.08435(5) 0.0465(4) Uani 1.00 d .
Cl1 Cl 0.000(2) -0.051(2) 0.356(2) 0.1267 Uiso 0.43 d P
Cl2 Cl 0.039(6) -0.188(4) 0.388(3) 0.1267 Uiso 0.25 d P
Cl3 Cl 0.186(2) 0.163(2) 0.456(1) 0.1267 Uiso 0.36 d P
Cl4 Cl 0.391(2) 0.303(2) 0.665(1) 0.1267 Uiso 0.34 d P
Cl5 Cl -0.010(6) -0.203(3) 0.365(3) 0.1267 Uiso 0.22 d P
Cl6 Cl 0.292(3) 0.362(2) 0.643(2) 0.1267 Uiso 0.25 d P
Cl7 Cl 0.393(3) 0.460(5) 0.728(3) 0.1267 Uiso 0.27 d P
Cl8 Cl 0.714(3) 0.314(2) 0.126(2) 0.1267 Uiso 0.26 d P
Cl9 Cl 0.735(3) 0.253(2) 0.065(2) 0.1267 Uiso 0.25 d P
Cl10 Cl 0.810(4) 0.209(6) 0.086(4) 0.1267 Uiso 0.18 d P
P1 P 0.5886(4) 0.3089(4) 0.3595(3) 0.056(2) Uani 1.00 d .
P2 P 0.1054(6) 0.3206(5) -0.0556(4) 0.094(3) Uani 1.00 d .
Si1 Si 0.6233(6) 0.2089(6) 0.4730(5) 0.104(4) Uani 1.00 d .
Si2 Si 0.1240(6) 0.1208(5) -0.0431(4) 0.092(3) Uani 1.00 d .
F1 F 0.3085(8) 0.0123(7) 0.3606(5) 0.056(4) Uani 1.00 d .
F2 F 0.4299(10) 0.0087(9) 0.4508(6) 0.090(6) Uani 1.00 d .
F3 F 0.581(1) -0.0734(10) 0.4206(6) 0.100(6) Uani 1.00 d .
F4 F 0.6098(8) -0.1480(8) 0.2973(6) 0.066(5) Uani 1.00 d .
F5 F 0.4944(7) -0.1389(6) 0.2063(5) 0.042(4) Uani 1.00 d .
F6 F 0.1949(7) -0.1543(6) 0.2786(6) 0.051(4) Uani 1.00 d .
F7 F 0.1245(8) -0.3189(7) 0.2424(6) 0.064(5) Uani 1.00 d .
F8 F 0.1648(8) -0.4249(6) 0.1297(6) 0.065(5) Uani 1.00 d .
F9 F 0.2807(9) -0.3640(7) 0.0542(6) 0.063(5) Uani 1.00 d .
F10 F 0.3547(7) -0.2025(6) 0.0893(5) 0.048(4) Uani 1.00 d .
F11 F 0.0979(7) -0.1122(6) 0.1838(5) 0.047(4) Uani 1.00 d .
F12 F -0.0216(8) -0.0081(7) 0.2174(6) 0.069(5) Uani 1.00 d .
F13 F 0.0476(8) 0.1585(7) 0.2870(6) 0.066(5) Uani 1.00 d .
F14 F 0.2442(8) 0.2148(7) 0.3208(6) 0.062(5) Uani 1.00 d .
F15 F 0.3670(7) 0.1093(6) 0.2879(5) 0.043(4) Uani 1.00 d .
F16 F 0.2403(7) -0.0835(6) 0.0938(5) 0.048(4) Uani 1.00 d .
F17 F 0.3170(8) -0.0127(7) 0.0139(5) 0.056(4) Uani 1.00 d .
F18 F 0.4996(8) 0.0847(7) 0.0408(5) 0.060(4) Uani 1.00 d .
F19 F 0.6089(7) 0.1023(6) 0.1483(5) 0.047(4) Uani 1.00 d .
F20 F 0.5346(7) 0.0355(6) 0.2302(5) 0.043(4) Uani 1.00 d .
F21 F 0.0175(7) 0.2952(6) 0.1940(5) 0.047(4) Uani 1.00 d .
F22 F 0.0217(8) 0.1376(6) 0.1291(5) 0.054(4) Uani 1.00 d .
F23 F 0.1935(8) 0.0847(7) 0.1124(6) 0.060(4) Uani 1.00 d .
F24 F 0.3658(8) 0.1969(7) 0.1671(6) 0.069(5) Uani 1.00 d .
F25 F 0.3630(8) 0.3539(7) 0.2347(6) 0.056(4) Uani 1.00 d .
F26 F 0.0674(8) 0.3516(6) 0.3263(5) 0.051(4) Uani 1.00 d .
F27 F 0.1067(10) 0.3344(8) 0.4363(6) 0.080(5) Uani 1.00 d .
F28 F 0.283(1) 0.4069(9) 0.5044(7) 0.093(6) Uani 1.00 d .
F29 F 0.4221(9) 0.4970(8) 0.4590(7) 0.088(5) Uani 1.00 d .
F30 F 0.3892(8) 0.5109(7) 0.3485(7) 0.075(5) Uani 1.00 d .
F31 F 0.2576(9) 0.6091(7) 0.3334(7) 0.071(5) Uani 1.00 d .
F32 F 0.3751(10) 0.7266(8) 0.3078(8) 0.105(6) Uani 1.00 d .
F33 F 0.462(1) 0.6866(9) 0.1949(9) 0.120(7) Uani 1.00 d .
F34 F 0.4221(9) 0.5254(9) 0.1112(8) 0.098(6) Uani 1.00 d .
F35 F 0.3046(8) 0.4088(7) 0.1382(6) 0.059(5) Uani 1.00 d .
F36 F 0.0943(8) 0.4144(7) 0.1418(6) 0.054(4) Uani 1.00 d .
F37 F -0.0633(8) 0.4695(7) 0.1216(6) 0.066(5) Uani 1.00 d .
F38 F -0.1526(9) 0.5591(8) 0.2239(7) 0.085(6) Uani 1.00 d .
F39 F -0.0781(9) 0.5879(8) 0.3444(7) 0.081(5) Uani 1.00 d .
F40 F 0.0754(9) 0.5283(7) 0.3638(6) 0.068(5) Uani 1.00 d .
C1 C 0.860(1) 0.352(1) 0.413(1) 0.050(6) Uiso 1.00 d .
C2 C 0.833(1) 0.311(1) 0.3448(9) 0.029(5) Uiso 1.00 d .
C3 C 0.819(2) 0.226(1) 0.332(1) 0.062(7) Uiso 1.00 d .
C4 C 0.845(2) 0.214(2) 0.389(1) 0.082(9) Uiso 1.00 d .
C5 C 0.870(2) 0.290(2) 0.438(1) 0.084(8) Uiso 1.00 d .
C6 C 0.884(2) 0.446(2) 0.447(1) 0.098(9) Uiso 1.00 d .
C7 C 0.827(2) 0.352(1) 0.298(1) 0.068(7) Uiso 1.00 d .
C8 C 0.796(2) 0.161(2) 0.268(1) 0.078(8) Uiso 1.00 d .
C9 C 0.860(2) 0.133(2) 0.394(1) 0.104(10) Uiso 1.00 d .
C10 C 0.911(2) 0.310(2) 0.506(2) 0.11(1) Uiso 1.00 d .
C11 C 0.611(2) 0.419(1) 0.367(1) 0.075(8) Uiso 1.00 d .
C12 C 0.558(1) 0.251(1) 0.276(1) 0.055(7) Uiso 1.00 d .
C13 C 0.471(2) 0.303(1) 0.393(1) 0.069(7) Uiso 1.00 d .
C14 C 0.607(2) 0.152(2) 0.387(1) 0.091(9) Uiso 1.00 d .
C15 C 0.525(3) 0.247(2) 0.516(2) 0.17(1) Uiso 1.00 d .
C16 C 0.703(2) 0.170(2) 0.522(2) 0.14(1) Uiso 1.00 d .
C17 C 0.347(2) 0.193(2) -0.102(1) 0.083(9) Uiso 1.00 d .
C18 C 0.364(2) 0.286(2) -0.079(1) 0.089(9) Uiso 1.00 d .
C19 C 0.306(2) 0.301(2) -0.128(1) 0.066(8) Uiso 1.00 d .
C20 C 0.259(2) 0.223(2) -0.177(2) 0.11(1) Uiso 1.00 d .
C21 C 0.287(2) 0.151(2) -0.157(2) 0.101(10) Uiso 1.00 d .
C22 C 0.403(2) 0.151(1) -0.069(1) 0.074(8) Uiso 1.00 d .
C23 C 0.424(2) 0.346(2) -0.024(2) 0.12(1) Uiso 1.00 d .
C24 C 0.317(2) 0.389(2) -0.129(1) 0.12(1) Uiso 1.00 d .
C25 C 0.200(2) 0.218(2) -0.235(1) 0.105(10) Uiso 1.00 d .
C26 C 0.266(2) 0.067(2) -0.200(1) 0.071(8) Uiso 1.00 d .
C27 C 0.165(2) 0.421(2) -0.001(1) 0.085(8) Uiso 1.00 d .
C28 C 0.047(2) 0.337(1) -0.122(1) 0.074(8) Uiso 1.00 d .
C29 C -0.008(2) 0.293(2) -0.014(1) 0.105(10) Uiso 1.00 d .
C30 C 0.196(2) 0.221(1) 0.012(1) 0.068(7) Uiso 1.00 d .
C31 C 0.171(2) 0.024(1) -0.076(1) 0.067(7) Uiso 1.00 d .
C32 C -0.011(2) 0.093(1) -0.036(1) 0.057(7) Uiso 1.00 d .
C33 C 0.397(1) -0.061(1) 0.2768(9) 0.023(5) Uiso 1.00 d .
C34 C 0.384(1) -0.028(1) 0.3392(10) 0.038(6) Uiso 1.00 d .
C35 C 0.443(2) -0.028(1) 0.390(1) 0.057(7) Uiso 1.00 d .
C36 C 0.523(2) -0.070(1) 0.372(1) 0.054(7) Uiso 1.00 d .
C37 C 0.537(2) -0.107(1) 0.312(1) 0.042(6) Uiso 1.00 d .
C38 C 0.475(1) -0.101(1) 0.267(1) 0.033(5) Uiso 1.00 d .
C39 C 0.277(1) -0.168(1) 0.1854(9) 0.032(5) Uiso 1.00 d .
C40 C 0.217(1) -0.204(1) 0.223(1) 0.037(6) Uiso 1.00 d .
C41 C 0.180(1) -0.290(1) 0.203(1) 0.043(6) Uiso 1.00 d .
C42 C 0.201(1) -0.340(1) 0.1488(10) 0.031(5) Uiso 1.00 d .
C43 C 0.257(1) -0.314(1) 0.108(1) 0.046(6) Uiso 1.00 d .
C44 C 0.296(1) -0.225(1) 0.131(1) 0.042(6) Uiso 1.00 d .
C45 C 0.241(1) -0.006(1) 0.2366(9) 0.034(6) Uiso 1.00 d .
C46 C 0.141(2) -0.031(1) 0.2198(10) 0.040(6) Uiso 1.00 d .
C47 C 0.077(2) 0.023(1) 0.236(1) 0.049(7) Uiso 1.00 d .
C48 C 0.110(2) 0.106(1) 0.2704(10) 0.045(6) Uiso 1.00 d .
C49 C 0.210(2) 0.132(1) 0.2878(10) 0.041(6) Uiso 1.00 d .
C50 C 0.271(1) 0.077(1) 0.2698(9) 0.027(5) Uiso 1.00 d .
C51 C 0.381(1) -0.028(1) 0.1659(9) 0.033(5) Uiso 1.00 d .
C52 C 0.332(1) -0.039(1) 0.1111(9) 0.034(5) Uiso 1.00 d .
C53 C 0.371(2) -0.001(1) 0.067(1) 0.041(6) Uiso 1.00 d .
C54 C 0.464(1) 0.046(1) 0.0817(10) 0.034(5) Uiso 1.00 d .
C55 C 0.517(1) 0.056(1) 0.1341(9) 0.032(5) Uiso 1.00 d .
C56 C 0.477(1) 0.021(1) 0.1766(10) 0.032(5) Uiso 1.00 d .
C57 C 0.191(1) 0.333(1) 0.2159(9) 0.030(5) Uiso 1.00 d .
C58 C 0.107(1) 0.276(1) 0.1878(9) 0.036(6) Uiso 1.00 d .
C59 C 0.106(1) 0.192(1) 0.1546(9) 0.032(5) Uiso 1.00 d .
C60 C 0.194(1) 0.163(1) 0.1457(10) 0.038(6) Uiso 1.00 d .
C61 C 0.278(2) 0.221(1) 0.1724(9) 0.040(6) Uiso 1.00 d .
C62 C 0.275(1) 0.303(1) 0.2053(9) 0.036(6) Uiso 1.00 d .
C63 C 0.225(1) 0.435(1) 0.3314(10) 0.043(6) Uiso 1.00 d .
C64 C 0.159(2) 0.388(1) 0.359(1) 0.048(6) Uiso 1.00 d .
C65 C 0.177(2) 0.380(2) 0.416(1) 0.066(8) Uiso 1.00 d .
C66 C 0.266(2) 0.416(1) 0.449(1) 0.051(7) Uiso 1.00 d .
C67 C 0.333(2) 0.460(1) 0.425(1) 0.062(7) Uiso 1.00 d .
C68 C 0.315(2) 0.466(1) 0.369(1) 0.052(7) Uiso 1.00 d .
C69 C 0.280(1) 0.501(1) 0.238(1) 0.046(6) Uiso 1.00 d .
C70 C 0.297(2) 0.584(2) 0.279(1) 0.063(8) Uiso 1.00 d .
C71 C 0.360(2) 0.648(2) 0.264(1) 0.063(7) Uiso 1.00 d .
C72 C 0.401(2) 0.625(2) 0.210(1) 0.077(8) Uiso 1.00 d .
C73 C 0.384(2) 0.547(2) 0.164(1) 0.058(7) Uiso 1.00 d .
C74 C 0.319(2) 0.484(2) 0.185(1) 0.054(7) Uiso 1.00 d .
C75 C 0.093(1) 0.469(1) 0.2534(10) 0.041(6) Uiso 1.00 d .
C76 C 0.054(2) 0.455(1) 0.194(1) 0.041(6) Uiso 1.00 d .
C77 C -0.029(2) 0.486(1) 0.181(1) 0.046(6) Uiso 1.00 d .
C78 C -0.072(2) 0.529(1) 0.234(1) 0.045(6) Uiso 1.00 d .
C79 C -0.037(2) 0.546(1) 0.294(1) 0.047(6) Uiso 1.00 d .
C80 C 0.049(2) 0.512(1) 0.303(1) 0.055(7) Uiso 1.00 d .
C81 C 0.563(4) 0.332(4) 0.116(3) 0.1267 Uiso 0.64 d P
C82 C 0.579(3) 0.411(3) 0.162(2) 0.1267 Uiso 0.74 d P
C83 C 0.072(4) -0.111(6) 0.425(4) 0.1267 Uiso 0.58 d P
C84 C 0.414(7) 0.510(9) 0.767(7) 0.1267 Uiso 0.38 d P
C85 C 0.379(4) 0.385(5) 0.686(3) 0.1267 Uiso 0.74 d P
C86 C 0.648(4) 0.287(3) 0.083(3) 0.1267 Uiso 0.72 d P
C87 C 0.801(4) 0.257(6) 0.111(4) 0.1267 Uiso 0.71 d P
C88 C 0.661(4) 0.372(3) 0.118(2) 0.1267 Uiso 0.75 d P
C89 C 0.070(4) -0.073(4) 0.390(3) 0.1267 Uiso 0.63 d P
C90 C 0.100(3) -0.039(4) 0.475(3) 0.1267 Uiso 0.68 d P
C91 C -0.040(5) -0.039(3) 0.384(3) 0.1267 Uiso 0.72 d P
C92 C 0.172(3) 0.066(3) 0.536(2) 0.1267 Uiso 0.73 d P
C93 C 0.227(4) 0.131(4) 0.495(3) 0.1267 Uiso 0.63 d P
C94 C 0.203(4) 0.216(4) 0.516(3) 0.1267 Uiso 0.63 d P
C95 C 0.385(6) 0.352(5) 0.627(5) 0.1267 Uiso 0.45 d P
C96 C 0.284(3) 0.276(3) 0.603(2) 0.1267 Uiso 0.71 d P
C101 C 0.8451 0.2785 0.3832 0.0025 Uiso 0.00 d P
C102 C 0.3127 0.2308 -0.1288 0.0025 Uiso 0.00 d P
B1 B 0.326(2) -0.065(1) 0.217(1) 0.035(7) Uiso 1.00 d .
B2 B 0.199(2) 0.433(2) 0.259(1) 0.049(8) Uiso 1.00 d .
H1 H 0.9510 0.4628 0.4627 0.1173 Uiso 1.00 calc .
H2 H 0.8709 0.4729 0.4187 0.1173 Uiso 1.00 calc .
H3 H 0.8446 0.4605 0.4816 0.1173 Uiso 1.00 calc .
H4 H 0.8386 0.4111 0.3200 0.0820 Uiso 1.00 calc .
H5 H 0.8748 0.3387 0.2692 0.0820 Uiso 1.00 calc .
H6 H 0.7636 0.3338 0.2759 0.0820 Uiso 1.00 calc .
H7 H 0.7373 0.1648 0.2482 0.0922 Uiso 1.00 calc .
H8 H 0.8484 0.1680 0.2422 0.0922 Uiso 1.00 calc .
H9 H 0.7894 0.1069 0.2707 0.0922 Uiso 1.00 calc .
H10 H 0.8246 0.1222 0.4264 0.1249 Uiso 1.00 calc .
H11 H 0.8370 0.0886 0.3543 0.1249 Uiso 1.00 calc .
H12 H 0.9276 0.1358 0.4028 0.1249 Uiso 1.00 calc .
H13 H 0.9119 0.2595 0.5129 0.1377 Uiso 1.00 calc .
H14 H 0.9766 0.3418 0.5125 0.1377 Uiso 1.00 calc .
H15 H 0.8723 0.3418 0.5348 0.1377 Uiso 1.00 calc .
H16 H 0.6718 0.4329 0.3520 0.0906 Uiso 1.00 calc .
H17 H 0.5599 0.4278 0.3433 0.0906 Uiso 1.00 calc .
H18 H 0.6120 0.4528 0.4107 0.0906 Uiso 1.00 calc .
H19 H 0.5013 0.2647 0.2622 0.0665 Uiso 1.00 calc .
H20 H 0.6111 0.2639 0.2534 0.0665 Uiso 1.00 calc .
H21 H 0.5461 0.1925 0.2691 0.0665 Uiso 1.00 calc .
H22 H 0.4776 0.3418 0.4356 0.0825 Uiso 1.00 calc .
H23 H 0.4240 0.3157 0.3685 0.0825 Uiso 1.00 calc .
H24 H 0.4481 0.2479 0.3931 0.0825 Uiso 1.00 calc .
H25 H 0.5446 0.1437 0.3661 0.1081 Uiso 1.00 calc .
H26 H 0.6312 0.1013 0.3720 0.1081 Uiso 1.00 calc .
H27 H 0.5497 0.2916 0.5541 0.2029 Uiso 1.00 calc .
H28 H 0.4860 0.2660 0.4904 0.2029 Uiso 1.00 calc .
H29 H 0.4844 0.2029 0.5250 0.2029 Uiso 1.00 calc .
H30 H 0.6640 0.1265 0.5323 0.1708 Uiso 1.00 calc .
H31 H 0.7536 0.1485 0.4975 0.1708 Uiso 1.00 calc .
H32 H 0.7313 0.2145 0.5595 0.1708 Uiso 1.00 calc .
H33 H 0.3584 0.1113 -0.0571 0.0903 Uiso 1.00 calc .
H34 H 0.4459 0.1225 -0.0965 0.0903 Uiso 1.00 calc .
H35 H 0.4399 0.1914 -0.0318 0.0903 Uiso 1.00 calc .
H36 H 0.4903 0.3385 -0.0278 0.1405 Uiso 1.00 calc .
H37 H 0.4208 0.4006 -0.0217 0.1405 Uiso 1.00 calc .
H38 H 0.4022 0.3369 0.0127 0.1405 Uiso 1.00 calc .
H39 H 0.3831 0.4096 -0.1345 0.1450 Uiso 1.00 calc .
H40 H 0.2755 0.3885 -0.1636 0.1450 Uiso 1.00 calc .
H41 H 0.2993 0.4250 -0.0905 0.1450 Uiso 1.00 calc .
H42 H 0.1472 0.2461 -0.2227 0.1240 Uiso 1.00 calc .
H43 H 0.2404 0.2437 -0.2590 0.1240 Uiso 1.00 calc .
H44 H 0.1747 0.1610 -0.2602 0.1240 Uiso 1.00 calc .
H45 H 0.2359 0.0324 -0.1781 0.0852 Uiso 1.00 calc .
H46 H 0.2223 0.0620 -0.2346 0.0852 Uiso 1.00 calc .
H47 H 0.3245 0.0505 -0.2149 0.0852 Uiso 1.00 calc .
H48 H 0.1938 0.4155 0.0355 0.1036 Uiso 1.00 calc .
H49 H 0.2141 0.4464 -0.0206 0.1036 Uiso 1.00 calc .
H50 H 0.1181 0.4563 0.0120 0.1036 Uiso 1.00 calc .
H51 H 0.0019 0.3728 -0.1071 0.0897 Uiso 1.00 calc .
H52 H 0.0954 0.3618 -0.1425 0.0897 Uiso 1.00 calc .
H53 H 0.0130 0.2846 -0.1515 0.0897 Uiso 1.00 calc .
H54 H -0.0424 0.3386 -0.0031 0.1258 Uiso 1.00 calc .
H55 H -0.0500 0.2443 -0.0419 0.1258 Uiso 1.00 calc .
H56 H 0.0117 0.2852 0.0233 0.1258 Uiso 1.00 calc .
H57 H 0.2558 0.2202 0.0322 0.0831 Uiso 1.00 calc .
H58 H 0.1617 0.2572 0.0419 0.0831 Uiso 1.00 calc .
H59 H 0.1601 -0.0072 -0.0486 0.0807 Uiso 1.00 calc .
H60 H 0.1380 -0.0087 -0.1167 0.0807 Uiso 1.00 calc .
H61 H 0.2392 0.0372 -0.0795 0.0807 Uiso 1.00 calc .
H62 H -0.0355 0.1438 -0.0193 0.0676 Uiso 1.00 calc .
H63 H -0.0437 0.0615 -0.0772 0.0676 Uiso 1.00 calc .
H64 H -0.0219 0.0625 -0.0092 0.0676 Uiso 1.00 calc .

loop_
_atom_site_aniso_label
_atom_site_aniso_U_11
_atom_site_aniso_U_22
_atom_site_aniso_U_33
_atom_site_aniso_U_12
_atom_site_aniso_U_13
_atom_site_aniso_U_23
Ir1 0.0419(7) 0.0527(8) 0.0602(9) 0.0071(6) 0.0040(6) 0.0159(7)
Ir2 0.0499(8) 0.0404(7) 0.0529(8) -0.0057(5) -0.0009(6) 0.0290(6)
P1 0.033(4) 0.050(4) 0.079(5) 0.003(3) 0.002(4) 0.017(4)
P2 0.090(6) 0.084(6) 0.102(7) 0.006(5) 0.010(5) 0.034(6)
Si1 0.093(7) 0.118(8) 0.110(8) -0.013(6) 0.012(6) 0.067(7)
Si2 0.077(6) 0.100(7) 0.106(7) -0.009(5) -0.006(5) 0.060(6)
F1 0.068(9) 0.068(9) 0.048(8) 0.028(7) 0.016(7) 0.032(7)
F2 0.11(1) 0.14(1) 0.028(8) 0.06(1) 0.016(8) 0.022(9)
F3 0.11(1) 0.16(1) 0.06(1) 0.07(1) 0.006(9) 0.06(1)
F4 0.065(9) 0.10(1) 0.071(10) 0.057(8) 0.028(8) 0.053(9)
F5 0.043(7) 0.038(7) 0.049(8) 0.007(6) 0.001(6) 0.022(7)
F6 0.048(8) 0.042(8) 0.069(9) 0.003(6) 0.021(7) 0.030(7)
F7 0.058(9) 0.054(9) 0.09(1) 0.002(7) 0.016(8) 0.046(8)
F8 0.069(9) 0.024(7) 0.09(1) -0.006(6) 0.001(8) 0.020(7)
F9 0.081(10) 0.038(8) 0.059(9) 0.011(7) 0.013(8) 0.004(7)
F10 0.043(7) 0.039(7) 0.057(8) 0.000(6) 0.013(6) 0.015(7)
F11 0.036(7) 0.038(8) 0.061(9) 0.002(6) -0.003(6) 0.015(7)
F12 0.029(8) 0.071(9) 0.11(1) 0.008(7) 0.004(8) 0.043(9)
F13 0.050(8) 0.065(9) 0.10(1) 0.038(7) 0.018(8) 0.035(8)
F14 0.073(9) 0.029(8) 0.09(1) 0.006(7) 0.010(8) 0.025(8)
F15 0.025(7) 0.043(7) 0.055(8) -0.003(6) 0.000(6) 0.016(7)
F16 0.028(7) 0.052(8) 0.060(9) -0.001(6) -0.003(6) 0.023(7)
F17 0.053(8) 0.076(9) 0.044(8) 0.010(7) -0.001(7) 0.030(7)
F18 0.073(9) 0.062(9) 0.061(9) 0.015(7) 0.034(7) 0.041(8)
F19 0.031(7) 0.051(8) 0.064(9) -0.008(6) 0.003(6) 0.034(7)
F20 0.035(7) 0.049(8) 0.044(8) -0.007(6) -0.004(6) 0.024(7)
F21 0.025(7) 0.051(8) 0.072(9) -0.001(6) -0.005(6) 0.033(7)
F22 0.042(8) 0.044(8) 0.066(9) -0.016(6) -0.012(7) 0.021(7)
F23 0.066(9) 0.034(8) 0.074(10) 0.012(6) 0.001(7) 0.012(7)
F24 0.044(8) 0.053(8) 0.10(1) 0.013(7) -0.006(8) 0.021(8)
F25 0.036(8) 0.044(8) 0.082(10) 0.004(6) 0.000(7) 0.017(7)
F26 0.040(8) 0.042(8) 0.072(9) -0.008(6) -0.009(7) 0.031(7)
F27 0.09(1) 0.08(1) 0.08(1) 0.018(8) 0.001(9) 0.039(9)
F28 0.11(1) 0.10(1) 0.07(1) 0.035(9) -0.013(9) 0.031(10)
F29 0.07(1) 0.07(1) 0.11(1) 0.015(8) -0.031(9) 0.011(9)
F30 0.040(8) 0.063(9) 0.12(1) 0.001(7) -0.014(8) 0.031(9)
F31 0.068(10) 0.028(8) 0.11(1) 0.007(7) -0.022(9) 0.014(8)
F32 0.09(1) 0.033(9) 0.17(2) -0.014(7) -0.05(1) 0.03(1)
F33 0.07(1) 0.09(1) 0.23(2) -0.008(9) 0.00(1) 0.11(1)
F34 0.07(1) 0.11(1) 0.15(2) 0.008(9) 0.03(1) 0.09(1)
F35 0.043(8) 0.053(9) 0.09(1) 0.000(6) 0.007(7) 0.039(8)
F36 0.044(8) 0.053(8) 0.074(10) 0.009(6) 0.004(7) 0.037(8)
F37 0.050(8) 0.065(9) 0.10(1) 0.006(7) -0.011(8) 0.050(9)
F38 0.052(9) 0.11(1) 0.14(1) 0.043(8) 0.019(9) 0.08(1)
F39 0.09(1) 0.079(10) 0.11(1) 0.057(8) 0.040(9) 0.047(9)
F40 0.075(10) 0.053(9) 0.07(1) 0.031(7) -0.003(8) 0.004(8)

loop_
_atom_type_symbol
_atom_type_description
_atom_type_scat_dispersion_real
_atom_type_scat_dispersion_imag
_atom_type_scat_source
Ir Ir -1.444 7.990
;International Tables for Crystallography
(1992, Vol. C, Tables 4.2.6.8 and 6.1.1.1)
;
Si Si 0.082 0.070
;International Tables for Crystallography
(1992, Vol. C, Tables 4.2.6.8 and 6.1.1.1)
;
P P 0.102 0.094
;International Tables for Crystallography
(1992, Vol. C, Tables 4.2.6.8 and 6.1.1.1)
;
F F 0.017 0.010
;International Tables for Crystallography
(1992, Vol. C, Tables 4.2.6.8 and 6.1.1.1)
;
C C 0.003 0.002
;International Tables for Crystallography
(1992, Vol. C, Tables 4.2.6.8 and 6.1.1.1)
;
H H 0.000 0.000
;International Tables for Crystallography
(1992, Vol. C, Table 6.1.1.2)
;
B B 0.001 0.001
;International Tables for Crystallography
(1992, Vol. C, Tables 4.2.6.8 and 6.1.1.1)
;
Cl Cl 0.148 0.159
;International Tables for Crystallography
(1992, Vol. C, Tables 4.2.6.8 and 6.1.1.1)
;

loop_
_geom_angle_atom_site_label_1
_geom_angle_atom_site_label_2
_geom_angle_atom_site_label_3
_geom_angle
P1 IR1 SI1 100.4(3)
P1 IR1 C14 85.8(7)
P1 IR1 C101 128.5(2)
SI1 IR1 C14 45.5(7)
SI1 IR1 C101 130.8(2)
C14 IR1 C101 124.0(6)
P2 IR2 SI2 103.8(3)
P2 IR2 C30 88.6(6)
P2 IR2 C102 128.4(2)
SI2 IR2 C30 46.3(6)
SI2 IR2 C102 127.8(2)
C30 IR2 C102 123.8(6)
IR1 P1 C11 114.5(8)
IR1 P1 C12 113.9(7)
IR1 P1 C13 118.4(8)
C11 P1 C12 105(1)
C11 P1 C13 98.6(10)
C12 P1 C13 104.0(10)
IR2 P2 C27 115.2(8)
IR2 P2 C28 113.4(8)
IR2 P2 C29 116.6(9)
C27 P2 C28 107(1)
C27 P2 C29 102(1)
C28 P2 C29 100(1)
IR1 SI1 C14 61.0(8)
IR1 SI1 C15 124(1)
IR1 SI1 C16 114(1)
C14 SI1 C15 121(1)
C14 SI1 C16 116(1)
C15 SI1 C16 111(1)
IR2 SI2 C30 60.5(7)
IR2 SI2 C31 112.5(8)
IR2 SI2 C32 123.5(7)
C30 SI2 C31 124(1)
C30 SI2 C32 119.0(10)
C31 SI2 C32 109.2(10)
IR1 C14 SI1 73.6(9)
IR2 C30 SI2 73.1(8)
C2 C1 C5 107(1)
C2 C1 C6 124(2)
C5 C1 C6 127(2)
C1 C2 C3 107(1)
C1 C2 C7 125(1)
C3 C2 C7 126(2)
C2 C3 C4 107(2)
C2 C3 C8 125(2)
C4 C3 C8 126(2)
C3 C4 C5 108(2)
C3 C4 C9 125(2)
C5 C4 C9 125(2)
C1 C5 C4 108(2)
C1 C5 C10 123(2)
C4 C5 C10 127(2)
C18 C17 C21 115(2)
C18 C17 C22 120(2)
C21 C17 C22 124(2)
C17 C18 C19 102(2)
C17 C18 C23 128(2)
C19 C18 C23 128(2)
C18 C19 C20 111(2)
C18 C19 C24 119(2)
C20 C19 C24 128(2)
C19 C20 C21 106(2)
C19 C20 C25 123(2)
C21 C20 C25 130(2)
C17 C21 C20 104(2)
C17 C21 C26 133(2)
C20 C21 C26 121(2)
C34 C33 C38 112(1)
C34 C33 B1 126(1)
C38 C33 B1 120(1)
F1 C34 C33 122(1)
F1 C34 C35 111(1)
C33 C34 C35 125(2)
F2 C35 C34 124(2)
F2 C35 C36 120(2)
C34 C35 C36 115(2)
F3 C36 C35 117(2)
F3 C36 C37 122(2)
C35 C36 C37 120(2)
F4 C37 C36 119(2)
F4 C37 C38 122(1)
C36 C37 C38 118(2)
F5 C38 C33 118(1)
F5 C38 C37 114(1)
C33 C38 C37 126(1)
C40 C39 C44 113(1)
C40 C39 B1 117(1)
C44 C39 B1 128(1)
F6 C40 C39 119(1)
F6 C40 C41 117(1)
C39 C40 C41 122(1)
F7 C41 C40 118(1)
F7 C41 C42 122(1)
C40 C41 C42 119(2)
F8 C42 C41 119(1)
F8 C42 C43 116(1)
C41 C42 C43 123(2)
F9 C43 C42 123(1)
F9 C43 C44 120(1)
C42 C43 C44 115(1)
F10 C44 C39 121(1)
F10 C44 C43 112(1)
C39 C44 C43 125(1)
C46 C45 C50 114(1)
C46 C45 B1 127(1)
C50 C45 B1 118(1)
F11 C46 C45 122(1)
F11 C46 C47 115(1)
C45 C46 C47 122(1)
F12 C47 C46 117(1)
F12 C47 C48 120(1)
C46 C47 C48 121(2)
F13 C48 C47 120(1)
F13 C48 C49 122(1)
C47 C48 C49 116(2)
F14 C49 C48 117(1)
F14 C49 C50 122(1)
C48 C49 C50 120(2)
F15 C50 C45 119(1)
F15 C50 C49 115(1)
C45 C50 C49 124(1)
C52 C51 C56 114(1)
C52 C51 B1 120(1)
C56 C51 B1 125(1)
F16 C52 C51 121(1)
F16 C52 C53 114(1)
C51 C52 C53 124(1)
F17 C53 C52 120(1)
F17 C53 C54 122(1)
C52 C53 C54 116(1)
F18 C54 C53 116(1)
F18 C54 C55 120(1)
C53 C54 C55 122(1)
F19 C55 C54 121(1)
F19 C55 C56 119(1)
C54 C55 C56 119(1)
F20 C56 C51 120(1)
F20 C56 C55 116(1)
C51 C56 C55 123(1)
C58 C57 C62 114(1)
C58 C57 B2 126(1)
C62 C57 B2 118(1)
F21 C58 C57 122(1)
F21 C58 C59 114(1)
C57 C58 C59 123(1)
F22 C59 C58 121(1)
F22 C59 C60 118(1)
C58 C59 C60 120(1)
F23 C60 C59 120(1)
F23 C60 C61 123(1)
C59 C60 C61 116(1)
F24 C61 C60 119(1)
F24 C61 C62 118(1)
C60 C61 C62 121(1)
F25 C62 C57 119(1)
F25 C62 C61 116(1)
C57 C62 C61 123(1)
C64 C63 C68 109(1)
C64 C63 B2 121(1)
C68 C63 B2 128(1)
F26 C64 C63 116(1)
F26 C64 C65 118(1)
C63 C64 C65 125(2)
F27 C65 C64 118(2)
F27 C65 C66 122(2)
C64 C65 C66 119(2)
F28 C66 C65 118(2)
F28 C66 C67 123(2)
C65 C66 C67 117(2)
F29 C67 C66 117(2)
F29 C67 C68 121(2)
C66 C67 C68 121(2)
F30 C68 C63 117(1)
F30 C68 C67 116(2)
C63 C68 C67 126(2)
C70 C69 C74 117(2)
C70 C69 B2 115(1)
C74 C69 B2 125(2)
F31 C70 C69 123(2)
F31 C70 C71 116(2)
C69 C70 C71 120(2)
F32 C71 C70 117(2)
F32 C71 C72 125(2)
C70 C71 C72 117(2)
F33 C72 C71 118(2)
F33 C72 C73 114(2)
C71 C72 C73 126(2)
F34 C73 C72 127(2)
F34 C73 C74 121(2)
C72 C73 C74 111(2)
F35 C74 C69 125(2)
F35 C74 C73 109(1)
C69 C74 C73 125(2)
C76 C75 C80 117(1)
C76 C75 B2 117(1)
C80 C75 B2 125(1)
F36 C76 C75 121(1)
F36 C76 C77 113(1)
C75 C76 C77 124(2)
F37 C77 C76 120(1)
F37 C77 C78 124(1)
C76 C77 C78 114(2)
F38 C78 C77 117(1)
F38 C78 C79 118(1)
C77 C78 C79 124(2)
F39 C79 C78 123(2)
F39 C79 C80 118(1)
C78 C79 C80 117(2)
F40 C80 C75 125(2)
F40 C80 C79 112(1)
C75 C80 C79 121(2)
C33 B1 C39 101(1)
C33 B1 C45 115(1)
C33 B1 C51 115(1)
C39 B1 C45 112(1)
C39 B1 C51 112(1)
C45 B1 C51 99(1)
C57 B2 C63 101(1)
C57 B2 C69 115(1)
C57 B2 C75 113(1)
C63 B2 C69 113(1)
C63 B2 C75 111(1)
C69 B2 C75 101(1)

loop_
_geom_bond_atom_site_label_1
_geom_bond_atom_site_label_2
_geom_bond_distance
_geom_bond_site_symmetry_2
_geom_bond_publ_flag
IR1 P1 2.268(6) . yes
IR1 SI1 2.458(8) . yes
IR1 C1 2.22(2) . yes
IR1 C2 2.30(2) . yes
IR1 C3 2.25(2) . yes
IR1 C4 2.24(2) . yes
IR1 C5 2.24(3) . yes
IR1 C14 2.24(2) . yes
IR1 C101 1.9068(9) . yes
IR2 P2 2.182(8) . yes
IR2 SI2 2.439(8) . yes
IR2 C17 2.28(2) . yes
IR2 C18 2.33(3) . yes
IR2 C19 2.27(2) . yes
IR2 C20 2.26(3) . yes
IR2 C21 2.29(3) . yes
IR2 C30 2.22(2) . yes
IR2 C102 1.9128(9) . yes
P1 C11 1.82(2) . yes
P1 C12 1.80(2) . yes
P1 C13 1.83(2) . yes
P2 C27 1.80(2) . yes
P2 C28 1.82(2) . yes
P2 C29 1.93(3) . yes
SI1 C14 1.83(3) . yes
SI1 C15 1.79(3) . yes
SI1 C16 1.91(3) . yes
SI2 C30 1.84(2) . yes
SI2 C31 1.84(2) . yes
SI2 C32 1.88(2) . yes
F1 C34 1.37(2) . yes
F2 C35 1.34(2) . yes
F3 C36 1.37(2) . yes
F4 C37 1.32(2) . yes
F5 C38 1.35(2) . yes
F6 C40 1.34(2) . yes
F7 C41 1.35(2) . yes
F8 C42 1.37(2) . yes
F9 C43 1.33(2) . yes
F10 C44 1.37(2) . yes
F11 C46 1.37(2) . yes
F12 C47 1.39(2) . yes
F13 C48 1.34(2) . yes
F14 C49 1.36(2) . yes
F15 C50 1.35(2) . yes
F16 C52 1.35(2) . yes
F17 C53 1.33(2) . yes
F18 C54 1.37(2) . yes
F19 C55 1.35(2) . yes
F20 C56 1.36(2) . yes
F21 C58 1.35(2) . yes
F22 C59 1.34(2) . yes
F23 C60 1.30(2) . yes
F24 C61 1.36(2) . yes
F25 C62 1.37(2) . yes
F26 C64 1.39(2) . yes
F27 C65 1.35(2) . yes
F28 C66 1.33(2) . yes
F29 C67 1.37(2) . yes
F30 C68 1.38(2) . yes
F31 C70 1.31(2) . yes
F32 C71 1.36(2) . yes
F33 C72 1.39(3) . yes
F34 C73 1.28(2) . yes
F35 C74 1.35(2) . yes
F36 C76 1.34(2) . yes
F37 C77 1.31(2) . yes
F38 C78 1.37(2) . yes
F39 C79 1.33(2) . yes
F40 C80 1.33(2) . yes
C1 C2 1.46(2) . yes
C1 C5 1.39(3) . yes
C1 C6 1.51(3) . yes
C2 C3 1.37(2) . yes
C2 C7 1.48(3) . yes
C3 C4 1.44(3) . yes
C3 C8 1.48(3) . yes
C4 C5 1.38(3) . yes
C4 C9 1.49(3) . yes
C5 C10 1.54(3) . yes
C17 C18 1.49(3) . yes
C17 C21 1.38(3) . yes
C17 C22 1.51(3) . yes
C18 C19 1.47(3) . yes
C18 C23 1.44(3) . yes
C19 C20 1.45(3) . yes
C19 C24 1.53(3) . yes
C20 C21 1.56(3) . yes
C20 C25 1.50(3) . yes
C21 C26 1.42(3) . yes
C33 C34 1.36(2) . yes
C33 C38 1.38(2) . yes
C33 B1 1.63(3) . yes
C34 C35 1.39(3) . yes
C35 C36 1.43(3) . yes
C36 C37 1.34(2) . yes
C37 C38 1.36(2) . yes
C39 C40 1.41(2) . yes
C39 C44 1.36(2) . yes
C39 B1 1.68(3) . yes
C40 C41 1.41(2) . yes
C41 C42 1.31(2) . yes
C42 C43 1.36(2) . yes
C43 C44 1.43(2) . yes
C45 C46 1.40(2) . yes
C45 C50 1.36(2) . yes
C45 B1 1.67(3) . yes
C46 C47 1.38(2) . yes
C47 C48 1.36(2) . yes
C48 C49 1.39(2) . yes
C49 C50 1.35(2) . yes
C51 C52 1.34(2) . yes
C51 C56 1.42(2) . yes
C51 B1 1.65(3) . yes
C52 C53 1.44(2) . yes
C53 C54 1.37(2) . yes
C54 C55 1.32(2) . yes
C55 C56 1.38(2) . yes
C57 C58 1.37(2) . yes
C57 C62 1.36(2) . yes
C57 B2 1.66(3) . yes
C58 C59 1.38(2) . yes
C59 C60 1.41(2) . yes
C60 C61 1.37(2) . yes
C61 C62 1.37(2) . yes
C63 C64 1.41(2) . yes
C63 C68 1.41(3) . yes
C63 B2 1.65(3) . yes
C64 C65 1.37(3) . yes
C65 C66 1.36(3) . yes
C66 C67 1.36(3) . yes
C67 C68 1.31(3) . yes
C69 C70 1.40(3) . yes
C69 C74 1.30(2) . yes
C69 B2 1.68(3) . yes
C70 C71 1.43(3) . yes
C71 C72 1.32(3) . yes
C72 C73 1.37(3) . yes
C73 C74 1.50(3) . yes
C75 C76 1.37(2) . yes
C75 C80 1.35(2) . yes
C75 B2 1.72(3) . yes
C76 C77 1.43(2) . yes
C77 C78 1.39(2) . yes
C78 C79 1.34(2) . yes
C79 C80 1.47(3) . yes
CL1 C89 1.41(7) . yes
CL1 C91 0.85(6) . yes
CL2 CL5 0.77(6) . yes
CL2 C83 1.31(8) . yes
CL2 C89 1.95(8) . yes
CL3 C93 1.37(6) . yes
CL3 C94 1.34(5) . yes
CL4 CL6 2.00(5) . yes
CL4 C85 1.37(6) . yes
CL4 C95 1.41(8) . yes
CL4 C96 1.89(5) . yes
CL5 C83 1.9(1) . yes
CL6 CL7 2.30(8) . yes
CL6 C85 1.44(6) . yes
CL6 C95 1.38(7) . yes
CL6 C96 1.43(5) . yes
CL7 C84 1.0(1) . yes
CL7 C85 1.29(7) . yes
CL8 CL9 1.48(5) . yes
CL8 C86 1.22(5) . yes
CL8 C87 1.67(8) . yes
CL8 C88 1.39(5) . yes
CL9 CL10 1.56(8) . yes
CL9 C86 1.44(5) . yes
CL9 C87 1.36(6) . yes
CL10 C87 0.88(6) . yes
C81 C82 1.38(6) . yes
C81 C86 1.61(6) . yes
C81 C88 1.42(6) . yes
C82 C84 1.7(1) 2_666 yes
C82 C88 1.60(6) . yes
C83 C89 1.19(7) . yes
C83 C90 1.34(7) . yes
C85 C95 1.26(8) . yes
C86 C88 1.40(5) . yes
C89 C90 1.82(9) . yes
C89 C91 1.76(9) . yes
C92 C93 1.76(6) . yes
C93 C94 1.50(6) . yes
C95 C96 1.68(8) . yes

loop_
_geom_contact_atom_site_label_1
_geom_contact_atom_site_label_2
_geom_contact_distance
_geom_contact_site_symmetry_2
CL1 C92 3.49(6) 2_556
CL1 F12 3.49(3) .
CL1 C47 3.51(4) .
CL2 F6 3.46(4) .
CL3 C96 3.32(6) .
CL3 F1 3.50(3) .
CL3 F27 3.53(3) .
CL3 F14 3.54(3) .
CL4 F4 3.11(3) 2_656
CL4 F32 3.48(3) 2_666
CL5 F39 3.46(5) 1_545
CL6 C94 3.14(7) .
CL6 F39 3.25(4) 2_566
CL6 F28 3.49(4) .
CL7 C82 2.69(8) 2_666
CL7 C11 3.51(4) 2_666
CL7 F38 3.54(3) 2_566
CL7 F30 3.57(4) 2_666
CL9 F10 3.43(4) 2_655
CL10 F21 3.49(6) 1_655
CL10 F17 3.49(8) 2_655
F1 C93 3.38(5) .
F1 C89 3.57(6) .
F2 F3 2.74(2) 2_656
F2 F2 3.05(2) 2_656
F2 C16 3.57(4) 2_656
F3 C92 3.52(4) 2_656
F4 C25 3.26(3) 2_655
F4 F33 3.30(2) 1_545
F4 C20 3.32(3) 2_655
F4 C26 3.36(3) 2_655
F4 C21 3.48(3) 2_655
F5 F33 2.91(2) 1_545
F5 C21 3.28(3) 2_655
F5 C17 3.28(3) 2_655
F5 C26 3.38(2) 2_655
F5 C22 3.40(3) 2_655
F5 C102 3.559(10) 2_655
F6 C89 3.16(5) .
F7 C78 3.40(2) 1_545
F7 C70 3.42(3) 1_545
F7 F31 3.42(2) 1_545
F7 C28 3.47(3) 2_555
F7 C79 3.47(2) 1_545
F7 C77 3.47(2) 1_545
F7 C71 3.50(2) 1_545
F8 F36 2.90(1) 1_545
F8 C76 3.14(2) 1_545
F8 C27 3.21(3) 1_545
F8 C73 3.30(3) 1_545
F8 C77 3.30(2) 1_545
F8 C74 3.33(2) 1_545
F8 F37 3.34(1) 1_545
F8 C72 3.54(3) 1_545
F8 C28 3.59(3) 2_555
F9 F34 3.49(2) 1_545
F9 C27 3.55(3) 1_545
F10 C22 3.42(2) 2_655
F12 C26 3.35(2) 2_555
F13 F26 3.12(1) .
F13 C59 3.33(2) .
F13 F22 3.46(2) .
F13 C8 3.53(2) 1_455
F13 C58 3.54(2) .
F14 C65 3.24(2) .
F14 C64 3.28(2) .
F14 C13 3.35(2) .
F14 C61 3.43(2) .
F14 C62 3.45(2) .
F14 F27 3.56(2) .
F15 C12 3.37(2) .
F15 C13 3.41(2) .
F15 F24 3.56(2) .
F16 F23 3.00(1) .
F16 C32 3.38(2) 2_555
F17 F23 3.07(1) .
F17 C31 3.14(2) .
F17 F18 3.14(1) 2_655
F18 F18 2.89(2) 2_655
F18 C54 3.04(2) 2_655
F18 C53 3.16(2) 2_655
F18 C22 3.41(3) .
F18 C86 3.54(5) .
F19 C12 3.33(2) .
F19 C8 3.45(3) .
F20 C14 3.44(3) .
F20 C12 3.47(2) .
F20 C26 3.53(2) 2_655
F21 C87 3.35(6) 1_455
F22 C31 3.37(2) 2_555
F22 C32 3.55(2) .
F23 C53 3.12(2) .
F23 C52 3.13(2) .
F23 C32 3.51(2) 2_555
F24 C54 3.22(2) .
F24 C12 3.37(2) .
F24 C55 3.41(2) .
F24 C53 3.42(2) .
F25 C84 3.6(1) 2_666
F26 C2 3.29(2) 1_455
F26 C7 3.40(2) 1_455
F26 C1 3.53(2) 1_455
F26 C101 3.575(10) 1_455
F27 C10 3.21(3) 1_455
F27 C5 3.26(3) 1_455
F27 C1 3.56(2) 1_455
F27 C94 3.58(5) .
F28 C94 3.42(5) .
F28 C11 3.44(3) 2_666
F28 C95 3.56(9) .
F29 F29 2.78(2) 2_666
F29 C13 3.38(2) .
F29 C11 3.56(3) .
F30 C95 3.49(8) 2_666
F32 C37 3.31(2) 1_565
F32 C41 3.46(2) 1_565
F32 C38 3.51(2) 1_565
F32 C40 3.52(2) 1_565
F32 C36 3.53(2) 1_565
F33 C43 3.43(2) 1_565
F33 C38 3.45(2) 1_565
F33 C44 3.53(2) 1_565
F33 C37 3.59(2) 1_565
F33 C19 3.60(3) 2_665
F34 C23 3.54(3) .
F35 C30 3.55(2) .
F36 C27 3.42(3) .
F36 C29 3.52(3) .
F37 C28 3.33(2) 2_565
F38 C24 3.53(3) 2_565
F38 C28 3.58(3) 2_565
F40 C10 3.26(3) 2_666
C9 C91 3.46(6) 1_655
C13 C67 3.51(3) .
C14 C35 3.55(3) .
C15 C95 3.43(9) .
C28 C41 3.43(3) 2_555
C28 C42 3.51(3) 2_555
C30 C60 3.50(3) .
C41 C71 3.35(3) 1_545
C42 C72 3.33(3) 1_545
C42 C71 3.48(3) 1_545
C42 C73 3.56(3) 1_545
C43 C72 3.57(3) 1_545
C48 C59 3.44(3) .
C48 C60 3.45(3) .
C49 C60 3.44(3) .
C49 C61 3.53(3) .
C81 C84 3.0(2) 2_666
C83 C92 3.26(9) .
C84 C88 3.0(2) 2_666
C89 C92 3.43(7) .
C90 C93 3.02(7) .
C90 C91 3.18(10) 2_556
C90 C90 3.36(9) 2_556
C91 C92 2.69(9) 2_556
C92 C96 3.49(7) .
C93 C96 2.81(7) .
C94 C95 3.43(10) .

loop_
_geom_torsion_atom_site_label_1
_geom_torsion_atom_site_label_2
_geom_torsion_atom_site_label_3
_geom_torsion_atom_site_label_4
_geom_torsion
IR1 C14 SI1 C15 114(1)
IR1 C14 SI1 C16 -104(1)
IR2 C30 SI2 C31 98(1)
IR2 C30 SI2 C32 -114.3(9)
P1 IR1 SI1 C14 73.5(9)
P1 IR1 SI1 C15 -36(1)
P1 IR1 SI1 C16 -178(1)
P1 IR1 C14 SI1 -109.0(7)
P1 IR1 C101 C1 77(1)
P1 IR1 C101 C2 2.5(9)
P1 IR1 C101 C3 -66(1)
P1 IR1 C101 C4 -141(1)
P1 IR1 C101 C5 148(1)
P2 IR2 SI2 C30 -74.5(8)
P2 IR2 SI2 C31 167.1(8)
P2 IR2 SI2 C32 32.6(9)
P2 IR2 C30 SI2 110.6(6)
P2 IR2 C102 C17 147(1)
P2 IR2 C102 C18 74(1)
P2 IR2 C102 C19 2(1)
P2 IR2 C102 C20 -68(1)
P2 IR2 C102 C21 -144(1)
SI1 IR1 P1 C11 126.0(9)
SI1 IR1 P1 C12 -112.4(8)
SI1 IR1 P1 C13 10.3(8)
SI1 IR1 C101 C1 -110(1)
SI1 IR1 C101 C2 175.4(9)
SI1 IR1 C101 C3 106(1)
SI1 IR1 C101 C4 31(1)
SI1 IR1 C101 C5 -38(1)
SI1 C14 IR1 C101 116.3(6)
SI2 IR2 P2 C27 115.9(10)
SI2 IR2 P2 C28 -119.8(9)
SI2 IR2 P2 C29 -4(1)
SI2 IR2 C102 C17 -29(1)
SI2 IR2 C102 C18 -103(1)
SI2 IR2 C102 C19 -175(1)
SI2 IR2 C102 C20 113(1)
SI2 IR2 C102 C21 38(1)
SI2 C30 IR2 C102 -112.3(6)
C11 P1 IR1 C14 169(1)
C11 P1 IR1 C101 -59.5(9)
C12 P1 IR1 C14 -69.1(10)
C12 P1 IR1 C101 62.1(8)
C13 P1 IR1 C14 53(1)
C13 P1 IR1 C101 -175.2(8)
C14 IR1 SI1 C15 -110(1)
C14 IR1 SI1 C16 107(1)
C14 SI1 IR1 C101 -100.8(9)
C15 SI1 IR1 C101 149(1)
C16 SI1 IR1 C101 6(1)
C27 P2 IR2 C30 71(1)
C27 P2 IR2 C102 -62.1(10)
C28 P2 IR2 C30 -164(1)
C28 P2 IR2 C102 62.2(9)
C29 P2 IR2 C30 -48(1)
C29 P2 IR2 C102 177.6(9)
C30 IR2 SI2 C31 -118(1)
C30 IR2 SI2 C32 107(1)
C30 IR2 C17 C102 -156(1)
C30 IR2 C18 C102 143(1)
C30 IR2 C19 C102 88(1)
C30 IR2 C20 C102 -17(3)
C30 IR2 C21 C102 -106(1)
C30 SI2 IR2 C102 103.5(8)
C31 SI2 IR2 C102 -14.9(9)
C32 SI2 IR2 C102 -149.4(8)
C33 B1 C39 C40 64(1)
C33 B1 C39 C44 -106(2)
C33 B1 C45 C46 -127(1)
C33 B1 C45 C50 55(2)
C33 B1 C51 C52 171(1)
C33 B1 C51 C56 -14(2)
C34 C33 B1 C39 -109(1)
C34 C33 B1 C45 12(2)
C34 C33 B1 C51 128(1)
C38 C33 B1 C39 63(2)
C38 C33 B1 C45 -174(1)
C38 C33 B1 C51 -58(2)
C39 B1 C45 C46 -11(2)
C39 B1 C45 C50 172(1)
C39 B1 C51 C52 55(2)
C39 B1 C51 C56 -130(1)
C40 C39 B1 C45 -59(2)
C40 C39 B1 C51 -171(1)
C44 C39 B1 C45 129(1)
C44 C39 B1 C51 16(2)
C45 B1 C51 C52 -64(2)
C45 B1 C51 C56 109(1)
C46 C45 B1 C51 108(1)
C50 C45 B1 C51 -67(1)
C57 B2 C63 C64 -61(2)
C57 B2 C63 C68 106(2)
C57 B2 C69 C70 -171(1)
C57 B2 C69 C74 16(2)
C57 B2 C75 C76 -53(2)
C57 B2 C75 C80 130(2)
C58 C57 B2 C63 106(2)
C58 C57 B2 C69 -129(2)
C58 C57 B2 C75 -13(2)
C62 C57 B2 C63 -74(2)
C62 C57 B2 C69 49(2)
C62 C57 B2 C75 165(1)
C63 B2 C69 C70 -54(2)
C63 B2 C69 C74 133(2)
C63 B2 C75 C76 -167(1)
C63 B2 C75 C80 16(2)
C64 C63 B2 C69 173(1)
C64 C63 B2 C75 59(2)
C68 C63 B2 C69 -18(3)
C68 C63 B2 C75 -132(2)
C69 B2 C75 C76 71(2)
C69 B2 C75 C80 -105(2)
C70 C69 B2 C75 65(2)
C74 C69 B2 C75 -106(2)
